data_7005653
loop_
_publ_author_name
'Konstantin V. Domasevitch'
'Il'ya A. Gural'skiy'
'Pavlo V. Solntsev'
'Eduard B. Rusanov'
'Harald Krautscheid'
'Judith A. K. Howard'
'Alexander N. Chernega'

_publ_section_title
;
 4,4'-Bipyridazine: a new twist for the synthesis of coordination
 polymers.
;
_journal_issue 29
_journal_name_full 'Dalton transactions (Cambridge, England : 2003)'
_journal_page_first 3140
_journal_page_last 3148
_journal_paper_doi 10.1039/b703911e
_journal_year 2007
_chemical_formula_moiety 'C8 H6 Br2 Cu2 N4'
_chemical_formula_sum 'C8 H6 Br2 Cu2 N4'
_chemical_formula_weight 445.07
_chemical_name_common 'Copper(i) Bromide 2:1 Complex with 4,4'-Bipyridazine'
_chemical_name_systematic
;
Copper(I) Bromide 2:1 Complex with 4,4'-Bipyridazine
;
_space_group_IT_number 14
_space_group_name_Hall '-P 2ybc'
_space_group_name_H-M_alt 'P 1 21/c 1'
_symmetry_cell_setting monoclinic
_symmetry_Int_Tables_number 14
_symmetry_space_group_name_Hall '-P 2ybc'
_symmetry_space_group_name_H-M 'P 1 21/c 1'
_atom_sites_solution_hydrogens geom
_atom_sites_solution_primary direct
_atom_sites_solution_secondary difmap
_audit_creation_method SHELXL-97
_cell_angle_alpha 90.00
_cell_angle_beta 112.79(3)
_cell_angle_gamma 90.00
_cell_formula_units_Z 2
_cell_length_a 6.712(2)
_cell_length_b 13.450(4)
_cell_length_c 6.807(3)
_cell_measurement_reflns_used 24
_cell_measurement_temperature 296(2)
_cell_measurement_theta_max 19.12
_cell_measurement_theta_min 13.25
_cell_volume 566.5(4)
_computing_cell_refinement 'CAD4 Express (Enraf Nonius, 1994)'
_computing_data_collection 'CAD4 Express (Enraf Nonius, 1994)'
_computing_data_reduction 'XCAD4 (Harms & Wocadlo, 1995)'
_computing_molecular_graphics 'Diamond 2.1c (Brandenburg, 1999)'
_computing_publication_material 'SHELXL-97 (Sheldrick, 1997)'
_computing_structure_refinement 'SHELXL-97 (Sheldrick, 1997)'
_computing_structure_solution 'SHELXS-97 (Sheldrick, 1990)'
_diffrn_ambient_temperature 296(2)
_diffrn_measured_fraction_theta_full 0.998
_diffrn_measured_fraction_theta_max 0.998
_diffrn_measurement_device_type 'Enraf-Nonius CAD4'
_diffrn_measurement_method 'non-profiled \w-2\q scans'
_diffrn_radiation_monochromator graphite
_diffrn_radiation_source 'fine-focus sealed tube'
_diffrn_radiation_type MoK\a
_diffrn_radiation_wavelength 0.71073
_diffrn_reflns_av_R_equivalents 0.0765
_diffrn_reflns_av_sigmaI/netI 0.0347
_diffrn_reflns_limit_h_max 7
_diffrn_reflns_limit_h_min 0
_diffrn_reflns_limit_k_max 15
_diffrn_reflns_limit_k_min 0
_diffrn_reflns_limit_l_max 7
_diffrn_reflns_limit_l_min -8
_diffrn_reflns_number 1068
_diffrn_reflns_theta_full 24.99
_diffrn_reflns_theta_max 24.99
_diffrn_reflns_theta_min 3.03
_diffrn_standards_decay_% 0
_diffrn_standards_interval_time 120
_diffrn_standards_number 3
_exptl_absorpt_coefficient_mu 10.779
_exptl_absorpt_correction_T_max 0.0941
_exptl_absorpt_correction_T_min 0.0659
_exptl_absorpt_correction_type psi-scan
_exptl_absorpt_process_details '(North et al., 1968)'
_exptl_crystal_colour black
_exptl_crystal_density_diffrn 2.609
_exptl_crystal_density_method 'not measured'
_exptl_crystal_description block
_exptl_crystal_F_000 420
_exptl_crystal_size_max 0.30
_exptl_crystal_size_mid 0.22
_exptl_crystal_size_min 0.22
_refine_diff_density_max 0.976
_refine_diff_density_min -0.600
_refine_diff_density_rms 0.152
_refine_ls_extinction_method none
_refine_ls_goodness_of_fit_ref 1.050
_refine_ls_hydrogen_treatment constr
_refine_ls_matrix_type full
_refine_ls_number_parameters 73
_refine_ls_number_reflns 983
_refine_ls_number_restraints 0
_refine_ls_restrained_S_all 1.050
_refine_ls_R_factor_all 0.0491
_refine_ls_R_factor_gt 0.0380
_refine_ls_shift/su_max 0.000
_refine_ls_shift/su_mean 0.000
_refine_ls_structure_factor_coef Fsqd
_refine_ls_weighting_details 'calc w=1/[\s^2^(Fo^2^)+(0.0607P)^2^+0.4807P] where P=(Fo^2^+2Fc^2^)/3'
_refine_ls_weighting_scheme calc
_refine_ls_wR_factor_gt 0.0933
_refine_ls_wR_factor_ref 0.0987
_reflns_number_gt 830
_reflns_number_total 983
_reflns_threshold_expression >2sigma(I)
_cod_data_source_file b703911e.txt
_cod_data_source_block (8)
_cod_depositor_comments
;
The following automatic conversions were performed:
'_symmetry_cell_setting' value 'Monoclinic' changed to 'monoclinic'
according to '/home/saulius/struct/CIF-dictionaries/cif_core.dic'
dictionary named 'cif_core.dic' version 2.4.1 from 2010-06-29.

Automatic conversion script
Id: cif_fix_enum 1527 2010-12-29 10:47:43Z saulius 
;
_cod_original_sg_symbol_Hall '-P 2ybc '
_cod_original_sg_symbol_H-M 'P2(1)/c '
_cod_database_code 7005653

loop_
_symmetry_equiv_pos_as_xyz
'x, y, z'
'-x, y+1/2, -z+1/2'
'-x, -y, -z'
'x, -y-1/2, z-1/2'

loop_
_atom_site_label
_atom_site_type_symbol
_atom_site_fract_x
_atom_site_fract_y
_atom_site_fract_z
_atom_site_U_iso_or_equiv
_atom_site_adp_type
_atom_site_occupancy
_atom_site_symmetry_multiplicity
_atom_site_calc_flag
_atom_site_refinement_flags
_atom_site_disorder_assembly
_atom_site_disorder_group
Cu1 Cu 0.02625(12) 0.73438(6) 0.24493(11) 0.0285(3) Uani 1 1 d . . .
Br1 Br 0.24053(11) 0.66585(5) 0.06106(10) 0.0412(3) Uani 1 1 d . . .
N1 N -0.1263(7) 0.6352(4) 0.3645(7) 0.0228(10) Uani 1 1 d . . .
N2 N -0.1772(8) 0.6654(4) 0.5275(8) 0.0253(11) Uani 1 1 d . . .
C1 C -0.3203(10) 0.6137(5) 0.5741(9) 0.0307(14) Uani 1 1 d . . .
H1A H -0.3609 0.6381 0.6860 0.037 Uiso 1 1 calc R . .
C2 C -0.4165(8) 0.5259(4) 0.4714(8) 0.0217(12) Uani 1 1 d . . .
C3 C -0.3443(9) 0.4912(5) 0.3209(9) 0.0282(13) Uani 1 1 d . . .
H3A H -0.3904 0.4278 0.2539 0.034 Uiso 1 1 calc R . .
C4 C -0.2027(9) 0.5504(5) 0.2684(9) 0.0266(13) Uani 1 1 d . . .
H4A H -0.1586 0.5285 0.1571 0.032 Uiso 1 1 calc R . .

loop_
_atom_site_aniso_label
_atom_site_aniso_U_11
_atom_site_aniso_U_22
_atom_site_aniso_U_33
_atom_site_aniso_U_23
_atom_site_aniso_U_13
_atom_site_aniso_U_12
Cu1 0.0342(5) 0.0299(5) 0.0274(4) 0.0035(3) 0.0185(3) 0.0011(3)
Br1 0.0495(5) 0.0524(5) 0.0282(4) 0.0097(3) 0.0221(3) 0.0285(3)
N1 0.024(2) 0.026(3) 0.021(2) 0.002(2) 0.011(2) 0.003(2)
N2 0.031(3) 0.027(3) 0.023(2) -0.002(2) 0.016(2) -0.007(2)
C1 0.037(3) 0.038(4) 0.027(3) -0.011(3) 0.022(3) -0.012(3)
C2 0.021(3) 0.026(3) 0.019(3) 0.004(2) 0.008(2) -0.001(2)
C3 0.028(3) 0.029(3) 0.033(3) -0.003(3) 0.018(3) -0.005(3)
C4 0.032(3) 0.026(3) 0.027(3) -0.005(3) 0.018(3) -0.001(3)

loop_
_atom_type_symbol
_atom_type_description
_atom_type_scat_dispersion_real
_atom_type_scat_dispersion_imag
_atom_type_scat_source
C C 0.0033 0.0016 'International Tables Vol C Tables 4.2.6.8 and 6.1.1.4'
H H 0.0000 0.0000 'International Tables Vol C Tables 4.2.6.8 and 6.1.1.4'
Br Br -0.2901 2.4595 'International Tables Vol C Tables 4.2.6.8 and 6.1.1.4'
Cu Cu 0.3201 1.2651 'International Tables Vol C Tables 4.2.6.8 and 6.1.1.4'
N N 0.0061 0.0033 'International Tables Vol C Tables 4.2.6.8 and 6.1.1.4'

loop_
_geom_angle_atom_site_label_1
_geom_angle_atom_site_label_2
_geom_angle_atom_site_label_3
_geom_angle
_geom_angle_site_symmetry_1
_geom_angle_site_symmetry_3
_geom_angle_publ_flag
N1 Cu1 N2 114.66(19) . 4_575 ?
N1 Cu1 Br1 116.65(14) . . ?
N2 Cu1 Br1 103.70(13) 4_575 . ?
N1 Cu1 Br1 102.79(13) . 4_576 ?
N2 Cu1 Br1 105.58(14) 4_575 4_576 ?
Br1 Cu1 Br1 113.23(5) . 4_576 ?
Cu1 Br1 Cu1 88.94(4) . 4_575 ?
C4 N1 N2 119.8(5) . . ?
C4 N1 Cu1 122.0(4) . . ?
N2 N1 Cu1 117.5(4) . . ?
C1 N2 N1 118.8(5) . . ?
C1 N2 Cu1 120.6(4) . 4_576 ?
N1 N2 Cu1 118.5(3) . 4_576 ?
N2 C1 C2 124.3(5) . . ?
C3 C2 C1 115.6(5) . . ?
C3 C2 C2 123.6(6) . 3_466 ?
C1 C2 C2 120.8(6) . 3_466 ?
C2 C3 C4 118.1(6) . . ?
N1 C4 C3 122.9(5) . . ?

loop_
_geom_bond_atom_site_label_1
_geom_bond_atom_site_label_2
_geom_bond_distance
_geom_bond_site_symmetry_2
_geom_bond_publ_flag
Cu1 N1 2.033(5) . ?
Cu1 N2 2.076(5) 4_575 ?
Cu1 Br1 2.4247(11) . ?
Cu1 Br1 2.4703(13) 4_576 ?
N1 C4 1.316(7) . ?
N1 N2 1.344(6) . ?
N2 C1 1.320(7) . ?
C1 C2 1.397(8) . ?
C2 C3 1.373(8) . ?
C2 C2 1.494(11) 3_466 ?
C3 C4 1.389(8) . ?

loop_
_geom_torsion_atom_site_label_1
_geom_torsion_atom_site_label_2
_geom_torsion_atom_site_label_3
_geom_torsion_atom_site_label_4
_geom_torsion
_geom_torsion_site_symmetry_1
_geom_torsion_site_symmetry_2
_geom_torsion_site_symmetry_3
_geom_torsion_site_symmetry_4
_geom_torsion_publ_flag
N1 Cu1 Br1 Cu1 124.00(15) . . . 4_575 ?
N2 Cu1 Br1 Cu1 -3.08(15) 4_575 . . 4_575 ?
Br1 Cu1 Br1 Cu1 -117.00(6) 4_576 . . 4_575 ?
N2 Cu1 N1 C4 87.4(5) 4_575 . . . ?
Br1 Cu1 N1 C4 -34.0(5) . . . . ?
Br1 Cu1 N1 C4 -158.5(4) 4_576 . . . ?
N2 Cu1 N1 N2 -82.4(3) 4_575 . . . ?
Br1 Cu1 N1 N2 156.2(3) . . . . ?
Br1 Cu1 N1 N2 31.7(4) 4_576 . . . ?
C4 N1 N2 C1 -6.5(8) . . . . ?
Cu1 N1 N2 C1 163.5(5) . . . . ?
C4 N1 N2 Cu1 157.1(4) . . . 4_576 ?
Cu1 N1 N2 Cu1 -32.9(5) . . . 4_576 ?
N1 N2 C1 C2 3.3(9) . . . . ?
Cu1 N2 C1 C2 -160.0(5) 4_576 . . . ?
N2 C1 C2 C3 3.5(9) . . . . ?
N2 C1 C2 C2 -177.6(7) . . . 3_466 ?
C1 C2 C3 C4 -6.7(8) . . . . ?
C2 C2 C3 C4 174.4(6) 3_466 . . . ?
N2 N1 C4 C3 3.1(8) . . . . ?
Cu1 N1 C4 C3 -166.5(5) . . . . ?
C2 C3 C4 N1 3.8(9) . . . . ?
